data_4027415
loop_
_publ_author_name
'Jason T. Lowe'
'Maurice D. Lee'
'Lakshmi B. Akella'
'Emeline Davoine'
'Etienne J. Donckele'
'Landon Durak'
'Jeremy R. Duvall'
'Baudouin Gerard'
'Edward B. Holson'
'Adrien Joliton'
'Sarathy Kesavan'
'Berenice C. Lemercier'
'Haibo Liu'
'Jean-Charles Mari\'e'
'Carol A. Mulrooney'
'Giovanni Muncipinto'
'Morgan Welzel-O'Shea'
'Laura M. Panko'
'Ann Rowley'
'Byung-Chul Suh'
'Meryl Thomas'
'Florence F. Wagner'
'Jingqiang Wei'
'Michael A. Foley'
'Lisa A. Marcaurelle'

_publ_section_title
;
 Synthesis and Profiling of a Diverse Collection of Azetidine-Based
 Scaffolds for the Development of CNS-Focused Lead-like Libraries
;
_journal_name_full 'Journal of Organic Chemistry'
_journal_page_first 7187
_journal_page_last 7211
_journal_paper_doi 10.1021/jo300974j
_journal_volume 77
_journal_year 2012
_chemical_absolute_configuration ad
_chemical_formula_sum 'C33 H29 Br N2 O'
_chemical_formula_weight 549.49
_chemical_name_systematic
; 
 ? 
;
_space_group_IT_number 19
_symmetry_cell_setting orthorhombic
_symmetry_space_group_name_Hall 'P 2ac 2ab'
_symmetry_space_group_name_H-M 'P 21 21 21'
_atom_sites_solution_hydrogens geom
_atom_sites_solution_primary direct
_atom_sites_solution_secondary difmap
_audit_creation_method SHELXL-97
_cell_angle_alpha 90.00
_cell_angle_beta 90.00
_cell_angle_gamma 90.00
_cell_formula_units_Z 4
_cell_length_a 9.3871(4)
_cell_length_b 10.3132(5)
_cell_length_c 28.3675(13)
_cell_measurement_reflns_used 9807
_cell_measurement_temperature 100(2)
_cell_measurement_theta_max 30.53
_cell_measurement_theta_min 2.29
_cell_volume 2746.3(2)
_computing_cell_refinement 'SAINT 7.46A (Bruker-AXS, 2010)'
_computing_data_collection 'APEX2 v2010.7.0 (Bruker-AXS, 2010)'
_computing_data_reduction 'SAINT 7.46A (Bruker-AXS, 2010)'
_computing_molecular_graphics 'Bruker SHELXTL'
_computing_publication_material 'Bruker SHELXTL'
_computing_structure_refinement 'SHELXL-97 (Sheldrick, 2008)'
_computing_structure_solution 'SHELXS-97 (Sheldrick, 2008)'
_diffrn_ambient_temperature 100(2)
_diffrn_detector_area_resol_mean 8.3
_diffrn_measured_fraction_theta_full 0.998
_diffrn_measured_fraction_theta_max 0.998
_diffrn_measurement_device_type 'Bruker Smart APEX2 CCD'
_diffrn_measurement_method '\f and \w scans'
_diffrn_radiation_monochromator 'Incoatech ImuS multilayer optics'
_diffrn_radiation_source 'ImuS micro-focus sealed tube'
_diffrn_radiation_type MoK\a
_diffrn_radiation_wavelength 0.71073
_diffrn_reflns_av_R_equivalents 0.0329
_diffrn_reflns_av_sigmaI/netI 0.0206
_diffrn_reflns_limit_h_max 13
_diffrn_reflns_limit_h_min -13
_diffrn_reflns_limit_k_max 14
_diffrn_reflns_limit_k_min -13
_diffrn_reflns_limit_l_max 40
_diffrn_reflns_limit_l_min -40
_diffrn_reflns_number 61036
_diffrn_reflns_theta_full 30.55
_diffrn_reflns_theta_max 30.55
_diffrn_reflns_theta_min 1.44
_exptl_absorpt_coefficient_mu 1.525
_exptl_absorpt_correction_T_max 0.7502
_exptl_absorpt_correction_T_min 0.7502
_exptl_absorpt_correction_type multi-scan
_exptl_absorpt_process_details 'SADABS (Sheldrick, 2009)'
_exptl_crystal_colour colourless
_exptl_crystal_density_diffrn 1.329
_exptl_crystal_description block
_exptl_crystal_F_000 1136
_exptl_crystal_size_max 0.20
_exptl_crystal_size_mid 0.20
_exptl_crystal_size_min 0.20
_refine_diff_density_max 0.308
_refine_diff_density_min -0.469
_refine_diff_density_rms 0.045
_refine_ls_abs_structure_details 'Flack H D (1983), Acta Cryst. A39, 876-881'
_refine_ls_abs_structure_Flack -0.002(4)
_refine_ls_extinction_method none
_refine_ls_goodness_of_fit_ref 1.023
_refine_ls_hydrogen_treatment constr
_refine_ls_matrix_type full
_refine_ls_number_parameters 334
_refine_ls_number_reflns 8409
_refine_ls_number_restraints 0
_refine_ls_restrained_S_all 1.023
_refine_ls_R_factor_all 0.0288
_refine_ls_R_factor_gt 0.0257
_refine_ls_shift/su_max 0.000
_refine_ls_shift/su_mean 0.000
_refine_ls_structure_factor_coef Fsqd
_refine_ls_weighting_details 'calc w=1/[\s^2^(Fo^2^)+(0.0306P)^2^+0.7396P] where P=(Fo^2^+2Fc^2^)/3'
_refine_ls_weighting_scheme calc
_refine_ls_wR_factor_gt 0.0611
_refine_ls_wR_factor_ref 0.0623
_reflns_number_gt 7876
_reflns_number_total 8409
_reflns_threshold_expression >2sigma(I)
_cod_data_source_file jo300974j_si_006.cif
_cod_data_source_block x10051
_cod_database_code 4027415

loop_
_symmetry_equiv_pos_as_xyz
'x, y, z'
'-x+1/2, -y, z+1/2'
'-x, y+1/2, -z+1/2'
'x+1/2, -y+1/2, -z'

loop_
_atom_site_label
_atom_site_type_symbol
_atom_site_fract_x
_atom_site_fract_y
_atom_site_fract_z
_atom_site_U_iso_or_equiv
_atom_site_adp_type
_atom_site_occupancy
_atom_site_symmetry_multiplicity
_atom_site_calc_flag
_atom_site_refinement_flags
N1 N 0.18873(12) 0.17191(11) 0.08338(4) 0.0154(2) Uani 1 1 d .
C4 C 0.29897(14) 0.13079(13) 0.11681(5) 0.0181(2) Uani 1 1 d .
H4A H 0.2752 0.0437 0.1292 0.022 Uiso 1 1 calc R
H4B H 0.3017 0.1919 0.1437 0.022 Uiso 1 1 calc R
C5 C 0.44182(16) 0.12681(16) 0.09366(5) 0.0244(3) Uani 1 1 d .
H5 H 0.4551 0.0668 0.0686 0.029 Uiso 1 1 calc R
C6 C 0.54996(17) 0.20009(19) 0.10541(7) 0.0355(4) Uani 1 1 d .
H6A H 0.5405 0.2612 0.1303 0.043 Uiso 1 1 calc R
H6B H 0.6379 0.1922 0.0891 0.043 Uiso 1 1 calc R
C1 C 0.03851(13) 0.17437(12) 0.10027(4) 0.0144(2) Uani 1 1 d .
H1 H 0.0213 0.1024 0.1232 0.017 Uiso 1 1 calc R
C7 C -0.01521(14) 0.30042(11) 0.11981(4) 0.0151(2) Uani 1 1 d .
H7A H 0.0096 0.3729 0.0984 0.018 Uiso 1 1 calc R
H7B H -0.1200 0.2977 0.1235 0.018 Uiso 1 1 calc R
O1 O 0.05210(10) 0.31721(9) 0.16456(3) 0.01453(17) Uani 1 1 d .
C8 C 0.03153(13) 0.44125(11) 0.18727(4) 0.0133(2) Uani 1 1 d .
C11 C 0.10174(13) 0.54943(12) 0.15842(4) 0.0138(2) Uani 1 1 d .
C12 C 0.22317(14) 0.52129(13) 0.13177(5) 0.0165(2) Uani 1 1 d .
H12 H 0.2545 0.4341 0.1288 0.020 Uiso 1 1 calc R
C13 C 0.29848(15) 0.62017(14) 0.10956(5) 0.0190(2) Uani 1 1 d .
H13 H 0.3796 0.5998 0.0909 0.023 Uiso 1 1 calc R
C14 C 0.25603(14) 0.74808(13) 0.11444(5) 0.0208(3) Uani 1 1 d .
H14 H 0.3084 0.8155 0.0996 0.025 Uiso 1 1 calc R
C15 C 0.13629(15) 0.77692(14) 0.14114(5) 0.0207(3) Uani 1 1 d .
H15 H 0.1072 0.8646 0.1448 0.025 Uiso 1 1 calc R
C16 C 0.05854(14) 0.67857(12) 0.16257(5) 0.0167(2) Uani 1 1 d .
H16 H -0.0245 0.6993 0.1802 0.020 Uiso 1 1 calc R
C21 C 0.11836(14) 0.43347(13) 0.23298(4) 0.0155(2) Uani 1 1 d .
C22 C 0.12067(16) 0.53940(14) 0.26337(5) 0.0222(3) Uani 1 1 d .
H22 H 0.0603 0.6115 0.2574 0.027 Uiso 1 1 calc R
C23 C 0.21030(18) 0.54096(16) 0.30240(5) 0.0261(3) Uani 1 1 d .
H23 H 0.2116 0.6143 0.3227 0.031 Uiso 1 1 calc R
C24 C 0.29777(16) 0.43563(16) 0.31176(5) 0.0243(3) Uani 1 1 d .
H24 H 0.3603 0.4370 0.3381 0.029 Uiso 1 1 calc R
C25 C 0.29312(15) 0.32854(15) 0.28244(5) 0.0219(3) Uani 1 1 d .
H25 H 0.3512 0.2554 0.2891 0.026 Uiso 1 1 calc R
C26 C 0.20374(14) 0.32722(13) 0.24314(5) 0.0174(2) Uani 1 1 d .
H26 H 0.2013 0.2532 0.2232 0.021 Uiso 1 1 calc R
C31 C -0.12818(14) 0.46092(12) 0.19576(5) 0.0159(2) Uani 1 1 d .
C32 C -0.21634(15) 0.50960(13) 0.16034(5) 0.0194(3) Uani 1 1 d .
H32 H -0.1760 0.5386 0.1315 0.023 Uiso 1 1 calc R
C33 C -0.36317(16) 0.51589(15) 0.16707(6) 0.0264(3) Uani 1 1 d .
H33 H -0.4221 0.5491 0.1427 0.032 Uiso 1 1 calc R
C34 C -0.42418(16) 0.47450(16) 0.20872(6) 0.0316(4) Uani 1 1 d .
H34 H -0.5243 0.4799 0.2132 0.038 Uiso 1 1 calc R
C35 C -0.33762(18) 0.42489(18) 0.24401(6) 0.0325(4) Uani 1 1 d .
H35 H -0.3785 0.3959 0.2728 0.039 Uiso 1 1 calc R
C36 C -0.19097(16) 0.41755(15) 0.23731(5) 0.0235(3) Uani 1 1 d .
H36 H -0.1327 0.3823 0.2615 0.028 Uiso 1 1 calc R
C2 C -0.00827(15) 0.13348(11) 0.05017(4) 0.0151(2) Uani 1 1 d .
H2 H -0.0163 0.2121 0.0297 0.018 Uiso 1 1 calc R
C41 C -0.13345(14) 0.04640(13) 0.04164(5) 0.0149(2) Uani 1 1 d .
C42 C -0.16384(14) -0.05847(13) 0.07085(5) 0.0177(2) Uani 1 1 d .
H42 H -0.1066 -0.0734 0.0979 0.021 Uiso 1 1 calc R
C43 C -0.27633(15) -0.14156(13) 0.06105(5) 0.0190(3) Uani 1 1 d .
H43 H -0.2962 -0.2131 0.0811 0.023 Uiso 1 1 calc R
C44 C -0.35897(14) -0.11814(14) 0.02155(5) 0.0192(3) Uani 1 1 d .
Br1 Br -0.508448(16) -0.233128(15) 0.005652(5) 0.03026(4) Uani 1 1 d .
C45 C -0.33346(14) -0.01318(14) -0.00751(5) 0.0207(2) Uani 1 1 d .
H45 H -0.3927 0.0027 -0.0340 0.025 Uiso 1 1 calc R
C46 C -0.22009(14) 0.06885(13) 0.00254(5) 0.0183(2) Uani 1 1 d .
H46 H -0.2014 0.1409 -0.0174 0.022 Uiso 1 1 calc R
C3 C 0.14512(14) 0.07761(13) 0.04661(5) 0.0158(2) Uani 1 1 d .
H3 H 0.1484 -0.0128 0.0593 0.019 Uiso 1 1 calc R
C9 C 0.21997(14) 0.08543(13) 0.00118(5) 0.0204(3) Uani 1 1 d .
N2 N 0.27685(15) 0.09042(14) -0.03436(5) 0.0296(3) Uani 1 1 d .

loop_
_atom_site_aniso_label
_atom_site_aniso_U_11
_atom_site_aniso_U_22
_atom_site_aniso_U_33
_atom_site_aniso_U_23
_atom_site_aniso_U_13
_atom_site_aniso_U_12
N1 0.0143(5) 0.0159(5) 0.0159(5) -0.0029(4) 0.0006(4) 0.0000(4)
C4 0.0177(6) 0.0166(6) 0.0199(6) -0.0002(5) -0.0005(5) -0.0001(5)
C5 0.0180(6) 0.0320(8) 0.0233(7) -0.0035(6) 0.0005(5) 0.0075(6)
C6 0.0179(7) 0.0443(10) 0.0443(10) -0.0003(8) 0.0029(6) 0.0002(7)
C1 0.0127(5) 0.0154(5) 0.0151(5) -0.0018(4) 0.0011(4) -0.0022(4)
C7 0.0155(6) 0.0158(5) 0.0139(5) -0.0022(4) -0.0014(4) -0.0003(5)
O1 0.0177(4) 0.0121(4) 0.0137(4) -0.0022(3) -0.0016(3) 0.0008(3)
C8 0.0147(6) 0.0120(5) 0.0132(5) -0.0006(4) 0.0009(4) 0.0000(4)
C11 0.0147(5) 0.0142(5) 0.0125(5) -0.0001(4) -0.0014(4) -0.0005(4)
C12 0.0162(6) 0.0168(6) 0.0165(6) 0.0010(5) 0.0000(5) 0.0002(5)
C13 0.0168(6) 0.0226(6) 0.0176(6) 0.0030(5) 0.0005(5) -0.0017(5)
C14 0.0219(6) 0.0201(7) 0.0204(6) 0.0056(5) -0.0008(4) -0.0037(5)
C15 0.0245(6) 0.0141(5) 0.0236(6) 0.0016(5) -0.0026(5) 0.0005(5)
C16 0.0180(6) 0.0154(5) 0.0168(6) -0.0003(5) 0.0002(5) 0.0005(4)
C21 0.0151(6) 0.0192(6) 0.0123(5) 0.0022(5) 0.0024(4) -0.0018(5)
C22 0.0269(7) 0.0229(7) 0.0169(6) -0.0034(5) -0.0010(5) 0.0037(5)
C23 0.0313(8) 0.0317(8) 0.0151(6) -0.0057(6) -0.0016(6) -0.0009(6)
C24 0.0230(7) 0.0361(8) 0.0138(6) 0.0014(5) -0.0008(5) -0.0029(6)
C25 0.0198(6) 0.0269(7) 0.0191(6) 0.0080(5) -0.0013(5) 0.0007(5)
C26 0.0180(6) 0.0182(6) 0.0161(6) 0.0023(5) 0.0007(5) -0.0011(5)
C31 0.0151(6) 0.0132(5) 0.0195(6) -0.0032(5) 0.0023(5) -0.0006(4)
C32 0.0178(6) 0.0180(6) 0.0223(7) -0.0028(5) -0.0007(5) 0.0005(5)
C33 0.0178(7) 0.0236(7) 0.0378(8) -0.0042(6) -0.0034(6) 0.0015(5)
C34 0.0157(7) 0.0305(8) 0.0484(10) -0.0051(7) 0.0057(6) -0.0018(6)
C35 0.0237(7) 0.0370(9) 0.0369(9) 0.0033(7) 0.0113(6) -0.0041(7)
C36 0.0207(7) 0.0256(7) 0.0241(7) 0.0028(6) 0.0039(6) -0.0022(6)
C2 0.0158(5) 0.0145(5) 0.0151(5) -0.0013(4) 0.0009(5) -0.0013(5)
C41 0.0155(6) 0.0138(5) 0.0154(6) -0.0034(5) 0.0005(4) 0.0000(4)
C42 0.0187(6) 0.0177(6) 0.0166(6) 0.0007(5) -0.0008(5) -0.0003(5)
C43 0.0212(6) 0.0171(6) 0.0187(6) -0.0017(5) 0.0033(5) -0.0030(5)
C44 0.0173(6) 0.0211(6) 0.0191(6) -0.0074(5) 0.0032(5) -0.0058(5)
Br1 0.02737(7) 0.03540(8) 0.02802(7) -0.00648(6) -0.00010(6) -0.01695(6)
C45 0.0210(6) 0.0263(6) 0.0149(5) -0.0025(5) -0.0028(5) -0.0022(5)
C46 0.0223(6) 0.0176(6) 0.0149(6) 0.0010(5) -0.0003(5) -0.0008(4)
C3 0.0179(6) 0.0144(6) 0.0152(6) -0.0012(5) 0.0020(5) -0.0009(5)
C9 0.0194(6) 0.0200(6) 0.0218(7) -0.0037(6) 0.0018(5) -0.0015(4)
N2 0.0307(7) 0.0342(7) 0.0239(6) -0.0016(5) 0.0080(5) -0.0037(6)

loop_
_atom_type_symbol
_atom_type_description
_atom_type_scat_dispersion_real
_atom_type_scat_dispersion_imag
_atom_type_scat_source
C C 0.0033 0.0016 'International Tables Vol C Tables 4.2.6.8 and 6.1.1.4'
H H 0.0000 0.0000 'International Tables Vol C Tables 4.2.6.8 and 6.1.1.4'
N N 0.0061 0.0033 'International Tables Vol C Tables 4.2.6.8 and 6.1.1.4'
O O 0.0106 0.0060 'International Tables Vol C Tables 4.2.6.8 and 6.1.1.4'
Br Br -0.2901 2.4595 'International Tables Vol C Tables 4.2.6.8 and 6.1.1.4'

loop_
_geom_angle_atom_site_label_1
_geom_angle_atom_site_label_2
_geom_angle_atom_site_label_3
_geom_angle
C4 N1 C3 117.38(10)
C4 N1 C1 117.71(10)
C3 N1 C1 88.63(9)
N1 C4 C5 110.93(11)
N1 C4 H4A 109.5
C5 C4 H4A 109.5
N1 C4 H4B 109.5
C5 C4 H4B 109.5
H4A C4 H4B 108.0
C6 C5 C4 124.65(14)
C6 C5 H5 117.7
C4 C5 H5 117.7
C5 C6 H6A 120.0
C5 C6 H6B 120.0
H6A C6 H6B 120.0
N1 C1 C7 116.85(10)
N1 C1 C2 88.20(9)
C7 C1 C2 118.71(11)
N1 C1 H1 110.4
C7 C1 H1 110.4
C2 C1 H1 110.4
O1 C7 C1 106.54(10)
O1 C7 H7A 110.4
C1 C7 H7A 110.4
O1 C7 H7B 110.4
C1 C7 H7B 110.4
H7A C7 H7B 108.6
C7 O1 C8 116.37(9)
O1 C8 C31 108.55(10)
O1 C8 C11 110.42(9)
C31 C8 C11 114.11(10)
O1 C8 C21 105.04(10)
C31 C8 C21 113.21(10)
C11 C8 C21 105.13(10)
C16 C11 C12 118.69(12)
C16 C11 C8 121.60(11)
C12 C11 C8 119.22(11)
C13 C12 C11 120.45(12)
C13 C12 H12 119.8
C11 C12 H12 119.8
C14 C13 C12 120.44(13)
C14 C13 H13 119.8
C12 C13 H13 119.8
C13 C14 C15 119.45(13)
C13 C14 H14 120.3
C15 C14 H14 120.3
C14 C15 C16 120.52(13)
C14 C15 H15 119.7
C16 C15 H15 119.7
C15 C16 C11 120.43(13)
C15 C16 H16 119.8
C11 C16 H16 119.8
C26 C21 C22 118.83(12)
C26 C21 C8 121.58(11)
C22 C21 C8 119.40(12)
C23 C22 C21 120.77(14)
C23 C22 H22 119.6
C21 C22 H22 119.6
C24 C23 C22 120.09(14)
C24 C23 H23 120.0
C22 C23 H23 120.0
C25 C24 C23 119.43(13)
C25 C24 H24 120.3
C23 C24 H24 120.3
C24 C25 C26 120.47(14)
C24 C25 H25 119.8
C26 C25 H25 119.8
C21 C26 C25 120.36(13)
C21 C26 H26 119.8
C25 C26 H26 119.8
C36 C31 C32 118.32(13)
C36 C31 C8 120.34(12)
C32 C31 C8 120.99(12)
C33 C32 C31 120.33(14)
C33 C32 H32 119.8
C31 C32 H32 119.8
C34 C33 C32 120.89(15)
C34 C33 H33 119.6
C32 C33 H33 119.6
C33 C34 C35 119.25(14)
C33 C34 H34 120.4
C35 C34 H34 120.4
C34 C35 C36 120.05(15)
C34 C35 H35 120.0
C36 C35 H35 120.0
C31 C36 C35 121.15(15)
C31 C36 H36 119.4
C35 C36 H36 119.4
C41 C2 C1 122.31(10)
C41 C2 C3 119.59(10)
C1 C2 C3 84.12(9)
C41 C2 H2 109.5
C1 C2 H2 109.5
C3 C2 H2 109.5
C42 C41 C46 118.87(12)
C42 C41 C2 122.02(12)
C46 C41 C2 119.08(12)
C43 C42 C41 121.08(12)
C43 C42 H42 119.5
C41 C42 H42 119.5
C44 C43 C42 118.74(12)
C44 C43 H43 120.6
C42 C43 H43 120.6
C45 C44 C43 121.51(12)
C45 C44 Br1 118.52(10)
C43 C44 Br1 119.95(11)
C44 C45 C46 119.17(13)
C44 C45 H45 120.4
C46 C45 H45 120.4
C45 C46 C41 120.59(13)
C45 C46 H46 119.7
C41 C46 H46 119.7
C9 C3 N1 116.64(11)
C9 C3 C2 118.64(11)
N1 C3 C2 88.11(9)
C9 C3 H3 110.5
N1 C3 H3 110.5
C2 C3 H3 110.5
N2 C9 C3 179.11(16)

loop_
_geom_bond_atom_site_label_1
_geom_bond_atom_site_label_2
_geom_bond_distance
N1 C4 1.4663(17)
N1 C3 1.4836(16)
N1 C1 1.4895(16)
C4 C5 1.494(2)
C4 H4A 0.9900
C4 H4B 0.9900
C5 C6 1.309(2)
C5 H5 0.9500
C6 H6A 0.9500
C6 H6B 0.9500
C1 C7 1.5006(17)
C1 C2 1.5463(17)
C1 H1 1.0000
C7 O1 1.4285(14)
C7 H7A 0.9900
C7 H7B 0.9900
O1 C8 1.4452(14)
C8 C31 1.5319(17)
C8 C11 1.5327(17)
C8 C21 1.5338(17)
C11 C16 1.3973(17)
C11 C12 1.3981(18)
C12 C13 1.3916(18)
C12 H12 0.9500
C13 C14 1.3850(19)
C13 H13 0.9500
C14 C15 1.3878(19)
C14 H14 0.9500
C15 C16 1.3896(19)
C15 H15 0.9500
C16 H16 0.9500
C21 C26 1.3879(19)
C21 C22 1.3918(19)
C22 C23 1.391(2)
C22 H22 0.9500
C23 C24 1.387(2)
C23 H23 0.9500
C24 C25 1.383(2)
C24 H24 0.9500
C25 C26 1.3954(19)
C25 H25 0.9500
C26 H26 0.9500
C31 C36 1.3916(19)
C31 C32 1.3953(19)
C32 C33 1.3929(19)
C32 H32 0.9500
C33 C34 1.381(2)
C33 H33 0.9500
C34 C35 1.387(2)
C34 H34 0.9500
C35 C36 1.392(2)
C35 H35 0.9500
C36 H36 0.9500
C2 C41 1.4986(18)
C2 C3 1.5542(18)
C2 H2 1.0000
C41 C42 1.3920(18)
C41 C46 1.3947(19)
C42 C43 1.3881(19)
C42 H42 0.9500
C43 C44 1.384(2)
C43 H43 0.9500
C44 C45 1.382(2)
C44 Br1 1.8917(13)
C45 C46 1.3891(18)
C45 H45 0.9500
C46 H46 0.9500
C3 C9 1.4702(19)
C3 H3 1.0000
C9 N2 1.1418(19)
